data_7005835
loop_
_publ_author_name
'Liu, Ying'
'Liu, Bin'
'Xue, Ganglin'
'Hu, Huaiming'
'Fu, Feng'
'Wang, Jiwu'

_publ_section_title
;
 The novel sandwich-type heteropolyoxotungstates
 [M2Bi2(beta-B-MW9O34)2]14- (M = Co(II), Zn(II)): beta-type dimeric
 heteropolyanions with a transition metal as the central heteroatom and
 Bi(III) and M as linking atoms.
;
_journal_issue 33
_journal_name_full 'Dalton transactions (Cambridge, England : 2003)'
_journal_page_first 3634
_journal_page_last 3639
_journal_paper_doi 10.1039/b706018a
_journal_year 2007
_chemical_formula_sum 'Bi2 H102 Na14 O119 W18 Zn4'
_chemical_formula_weight 6317.42
_chemical_name_systematic
;
?
;
_space_group_IT_number 2
_symmetry_cell_setting triclinic
_symmetry_space_group_name_Hall '-P 1'
_symmetry_space_group_name_H-M 'P -1'
_atom_sites_solution_hydrogens none
_atom_sites_solution_primary direct
_atom_sites_solution_secondary difmap
_audit_creation_method SHELXL-97
_cell_angle_alpha 65.6600(10)
_cell_angle_beta 89.667(2)
_cell_angle_gamma 71.745(2)
_cell_formula_units_Z 1
_cell_length_a 13.6266(16)
_cell_length_b 14.3963(17)
_cell_length_c 15.3377(18)
_cell_measurement_temperature 293(2)
_cell_volume 2576.9(5)
_computing_cell_refinement 'Bruker SMART'
_computing_data_collection 'Bruker SMART'
_computing_data_reduction 'Bruker SAINT'
_computing_molecular_graphics 'Bruker SHELXTL'
_computing_publication_material 'Bruker SHELXTL'
_computing_structure_refinement 'SHELXL-97 (Sheldrick, 1997)'
_computing_structure_solution 'SHELXS-97 (Sheldrick, 1990)'
_diffrn_ambient_temperature 293(2)
_diffrn_measured_fraction_theta_full 0.972
_diffrn_measured_fraction_theta_max 0.972
_diffrn_measurement_device_type 'CCD area detector'
_diffrn_measurement_method 'phi and omega scans'
_diffrn_radiation_monochromator graphite
_diffrn_radiation_source 'fine-focus sealed tube'
_diffrn_radiation_type MoK\a
_diffrn_radiation_wavelength 0.71073
_diffrn_reflns_av_R_equivalents 0.0332
_diffrn_reflns_av_sigmaI/netI 0.0746
_diffrn_reflns_limit_h_max 16
_diffrn_reflns_limit_h_min -14
_diffrn_reflns_limit_k_max 14
_diffrn_reflns_limit_k_min -17
_diffrn_reflns_limit_l_max 17
_diffrn_reflns_limit_l_min -18
_diffrn_reflns_number 12830
_diffrn_reflns_theta_full 25.05
_diffrn_reflns_theta_max 25.05
_diffrn_reflns_theta_min 1.47
_diffrn_standards_decay_% 0
_diffrn_standards_interval_count 0
_diffrn_standards_interval_time 0
_diffrn_standards_number 0
_exptl_absorpt_coefficient_mu 24.502
_exptl_absorpt_correction_T_max 0.140
_exptl_absorpt_correction_T_min 0.106
_exptl_absorpt_correction_type multi-scan
_exptl_absorpt_process_details sadabs
_exptl_crystal_colour blue
_exptl_crystal_density_diffrn 4.071
_exptl_crystal_density_method 'not measured'
_exptl_crystal_description block
_exptl_crystal_F_000 2826
_exptl_crystal_size_max 0.10
_exptl_crystal_size_mid 0.10
_exptl_crystal_size_min 0.08
_refine_diff_density_max 3.353
_refine_diff_density_min -4.196
_refine_diff_density_rms 0.520
_refine_ls_extinction_method none
_refine_ls_goodness_of_fit_ref 1.049
_refine_ls_hydrogen_treatment none
_refine_ls_matrix_type full
_refine_ls_number_parameters 427
_refine_ls_number_reflns 8876
_refine_ls_number_restraints 11
_refine_ls_restrained_S_all 1.051
_refine_ls_R_factor_all 0.0936
_refine_ls_R_factor_gt 0.0723
_refine_ls_shift/su_max 0.000
_refine_ls_shift/su_mean 0.000
_refine_ls_structure_factor_coef Fsqd
_refine_ls_weighting_details 'calc w=1/[\s^2^(Fo^2^)+(0.1237P)^2^+22.7414P] where P=(Fo^2^+2Fc^2^)/3'
_refine_ls_weighting_scheme calc
_refine_ls_wR_factor_gt 0.1897
_refine_ls_wR_factor_ref 0.2066
_reflns_number_gt 6586
_reflns_number_total 8876
_reflns_threshold_expression >2sigma(I)
_cod_data_source_file b706018a.txt
_cod_data_source_block xb1271m
_cod_depositor_comments
;
The following automatic conversions were performed:
'_symmetry_cell_setting' value 'Triclinic' changed to 'triclinic'
according to '/home/saulius/struct/CIF-dictionaries/cif_core.dic'
dictionary named 'cif_core.dic' version 2.4.1 from 2010-06-29.

Automatic conversion script
Id: cif_fix_enum 1527 2010-12-29 10:47:43Z saulius 
;
_cod_original_sg_symbol_H-M P-1
_cod_database_code 7005835

loop_
_symmetry_equiv_pos_as_xyz
'x, y, z'
'-x, -y, -z'

loop_
_atom_site_label
_atom_site_type_symbol
_atom_site_fract_x
_atom_site_fract_y
_atom_site_fract_z
_atom_site_U_iso_or_equiv
_atom_site_adp_type
_atom_site_occupancy
_atom_site_symmetry_multiplicity
_atom_site_calc_flag
_atom_site_refinement_flags
_atom_site_disorder_assembly
_atom_site_disorder_group
W1 W 0.04434(8) 0.67422(7) 0.09539(6) 0.0337(3) Uani 1 1 d D . .
W2 W 0.27238(9) 0.70079(7) 0.41900(6) 0.0374(3) Uani 1 1 d . . .
W3 W 0.06176(8) 0.92233(7) 0.32975(6) 0.0332(3) Uani 1 1 d . . .
W4 W -0.06518(8) 0.77716(7) 0.24271(6) 0.0337(3) Uani 1 1 d . . .
W5 W 0.33234(9) 0.82418(8) -0.00415(7) 0.0381(3) Uani 1 1 d D . .
W6 W 0.44409(9) 0.70924(8) 0.22634(7) 0.0341(3) Uani 0.90 1 d PD . .
W7 W 0.33035(9) 0.58389(8) 0.14773(7) 0.0264(3) Uani 0.80 1 d PD . .
W8 W 0.14303(9) 0.55771(7) 0.32505(6) 0.0388(3) Uani 1 1 d D . .
W9 W 0.29095(8) 0.93601(8) 0.27955(6) 0.0352(3) Uani 1 1 d . . .
W6' W 0.4190(9) 0.7838(9) 0.1340(8) 0.044(2) Uani 0.10 1 d P . .
W7' W 0.2909(8) 0.6804(7) 0.0384(7) 0.038(2) Uani 0.10 1 d P . .
W7'' W 0.3869(9) 0.5535(8) 0.2714(8) 0.045(3) Uani 0.10 1 d P . .
Bi1 Bi -0.17316(8) 0.92292(7) -0.00730(6) 0.0336(3) Uani 1 1 d . . .
Zn1 Zn 0.1626(2) 0.82395(19) 0.16498(16) 0.0277(6) Uani 1 1 d . . .
Zn2 Zn 0.0538(2) 0.9511(2) -0.07258(16) 0.0304(6) Uani 1 1 d . . .
Na1 Na 0.9726(13) 0.7354(11) 0.6687(10) 0.087(4) Uani 1 1 d . . .
Na2 Na 1.2465(10) 0.4955(10) 0.8645(8) 0.062(3) Uani 1 1 d . . .
Na3 Na 0.6708(14) 0.5847(11) 0.4411(9) 0.084(4) Uani 1 1 d . . .
Na4 Na 1.3090(13) 0.9933(12) 0.5889(10) 0.086(4) Uani 1 1 d . . .
Na5 Na 1.2784(10) 0.7444(9) 0.7196(7) 0.060(3) Uani 1 1 d . . .
Na6 Na 0.697(2) 0.7556(19) 0.5552(17) 0.158(9) Uani 1 1 d D . .
Na7 Na 1.4036(18) 0.2263(16) 1.0104(14) 0.049(5) Uiso 0.50 1 d P . .
Na8 Na 0.4570(18) 0.9598(15) 0.0862(14) 0.046(5) Uiso 0.50 1 d P . .
O1 O 0.1893(9) 0.6318(10) 0.0833(9) 0.031(3) Uiso 1 1 d D . .
O2 O 0.3703(16) 0.6682(10) 0.0281(9) 0.049(4) Uiso 1 1 d D . .
O3 O 0.4500(12) 0.5761(10) 0.2206(10) 0.036(4) Uiso 1 1 d D . .
O4 O 0.2699(12) 0.5453(13) 0.2659(10) 0.045(4) Uiso 1 1 d D . .
O5 O 0.4581(14) 0.7734(15) 0.0942(10) 0.058(5) Uiso 1 1 d D . .
O6 O 0.3395(13) 0.8036(12) 0.4067(10) 0.037(4) Uiso 1 1 d . . .
O7 O 0.0870(13) 0.7226(11) 0.2025(10) 0.033(3) Uiso 1 1 d . . .
O8 O 0.0992(12) 1.0896(11) -0.1389(10) 0.029(3) Uiso 1 1 d . . .
O9 O 0.0006(15) 0.9790(13) -0.2109(11) 0.043(4) Uiso 1 1 d . . .
O10 O 0.0081(14) 0.6191(12) 0.3454(11) 0.042(4) Uiso 1 1 d . . .
O11 O -0.2247(14) 0.9614(12) -0.1628(11) 0.039(4) Uiso 1 1 d . . .
O12 O 0.0116(13) 0.8110(11) 0.0009(10) 0.035(3) Uiso 1 1 d . . .
O13 O -0.0826(14) 0.7127(12) 0.1524(11) 0.039(4) Uiso 1 1 d . . .
O14 O -0.3116(15) 1.0530(13) -0.0122(12) 0.048(4) Uiso 1 1 d . . .
O15 O -0.0172(14) 0.9697(12) 0.4050(11) 0.038(4) Uiso 1 1 d . . .
O16 O -0.1870(15) 0.7773(13) 0.2814(12) 0.049(4) Uiso 1 1 d . . .
O17 O 0.3829(14) 0.8476(12) 0.2302(10) 0.037(4) Uiso 1 1 d . . .
O18 O 0.1751(17) 0.4277(15) 0.4163(13) 0.056(5) Uiso 1 1 d . . .
O19 O 0.3698(16) 0.9977(13) 0.3090(12) 0.050(4) Uiso 1 1 d . . .
O20 O 0.0924(15) 0.5331(13) 0.2232(11) 0.043(4) Uiso 1 1 d . . .
O21 O 0.5690(17) 0.6616(14) 0.2850(13) 0.054(5) Uiso 1 1 d . . .
O22 O 0.0029(15) 0.6119(13) 0.0351(12) 0.047(4) Uiso 1 1 d . . .
O23 O 0.2129(15) 0.8566(13) -0.0639(11) 0.044(4) Uiso 1 1 d . . .
O24 O 0.1889(15) 0.6256(13) 0.3923(12) 0.045(4) Uiso 1 1 d . . .
O25 O 0.4108(15) 0.8420(13) -0.0941(12) 0.048(4) Uiso 1 1 d . . .
O26 O -0.0090(14) 0.8227(12) 0.3232(11) 0.040(4) Uiso 1 1 d . . .
O27 O 0.0970(13) 0.9645(11) 0.0562(10) 0.031(3) Uiso 1 1 d . . .
O28 O 0.1935(13) 0.8407(11) 0.2786(10) 0.033(3) Uiso 1 1 d . . .
O29 O 0.3728(15) 0.6614(13) 0.3383(12) 0.045(4) Uiso 1 1 d . . .
O30 O 0.2955(13) 0.7478(11) 0.1361(10) 0.035(3) Uiso 1 1 d . . .
O31 O 0.1496(14) 0.7801(12) 0.4501(11) 0.038(4) Uiso 1 1 d . . .
O32 O 0.1664(13) 0.9827(12) 0.3394(10) 0.035(3) Uiso 1 1 d . . .
O33 O 0.3822(17) 0.4573(15) 0.1466(13) 0.057(5) Uiso 1 1 d . . .
O34 O 0.3330(15) 0.6006(13) 0.5366(11) 0.044(4) Uiso 1 1 d . . .
O35 O 0.574(3) 0.779(3) 0.417(2) 0.122(10) Uiso 1 1 d . . .
O36 O 0.561(2) 0.5631(19) 0.5600(17) 0.084(7) Uiso 1 1 d . . .
O37 O 1.282(2) 0.3197(17) 0.8612(15) 0.073(6) Uiso 1 1 d . . .
O38 O 1.432(4) 0.691(4) 0.824(4) 0.200(19) Uiso 1 1 d . . .
O39 O 1.163(2) 0.4449(17) 1.0039(15) 0.071(6) Uiso 1 1 d . . .
O40 O 1.459(3) 0.921(3) 0.710(2) 0.138(12) Uiso 1 1 d . . .
O41 O 1.2226(19) 0.9210(17) 0.7307(15) 0.068(6) Uiso 1 1 d . . .
O42 O 1.232(2) 1.174(2) 0.5687(18) 0.096(8) Uiso 1 1 d . . .
O43 O 0.971(3) 0.767(2) 0.817(2) 0.110(9) Uiso 1 1 d . . .
O44 O 1.389(2) 1.0686(19) 0.4545(17) 0.086(7) Uiso 1 1 d . . .
O45 O 1.3585(19) 0.8248(16) 0.5819(14) 0.067(6) Uiso 1 1 d . . .
O46 O 1.0839(18) 0.5477(16) 0.7594(14) 0.065(5) Uiso 1 1 d . . .
O47 O 0.818(2) 0.686(2) 0.7193(18) 0.088(7) Uiso 1 1 d . . .
O48 O 0.993(2) 0.6791(18) 0.5309(17) 0.078(6) Uiso 1 1 d . . .
O49 O 0.8532(17) 0.9182(15) 0.5417(13) 0.060(5) Uiso 1 1 d . . .
O50 O 1.405(2) 0.414(2) 0.9720(18) 0.089(7) Uiso 1 1 d . . .
O51 O 0.832(2) 0.5361(17) 0.3842(16) 0.075(6) Uiso 1 1 d . . .
O52 O 1.1123(17) 0.8082(15) 0.6180(13) 0.056(5) Uiso 1 1 d . . .
O53 O 1.189(2) 0.6792(18) 0.8607(16) 0.076(6) Uiso 1 1 d . . .
O54 O 1.3365(17) 0.5653(15) 0.7313(13) 0.058(5) Uiso 1 1 d . . .
O55 O 1.285(4) 0.233(3) 1.134(3) 0.162(14) Uiso 1 1 d . . .
O56 O 0.569(2) 0.698(2) 0.646(2) 0.113(9) Uiso 1 1 d D . .
O57 O 0.602(3) 0.919(2) 0.214(2) 0.112(9) Uiso 1 1 d . . .

loop_
_atom_site_aniso_label
_atom_site_aniso_U_11
_atom_site_aniso_U_22
_atom_site_aniso_U_33
_atom_site_aniso_U_23
_atom_site_aniso_U_13
_atom_site_aniso_U_12
W1 0.0412(7) 0.0343(5) 0.0259(4) -0.0158(4) 0.0008(4) -0.0095(4)
W2 0.0432(7) 0.0386(5) 0.0232(4) -0.0141(4) -0.0041(4) -0.0036(5)
W3 0.0381(6) 0.0377(5) 0.0215(4) -0.0157(4) 0.0015(4) -0.0060(4)
W4 0.0388(7) 0.0368(5) 0.0248(4) -0.0142(4) 0.0044(4) -0.0109(4)
W5 0.0410(7) 0.0416(5) 0.0304(5) -0.0165(4) 0.0033(5) -0.0113(5)
W6 0.0345(7) 0.0391(6) 0.0262(5) -0.0158(4) 0.0000(5) -0.0069(5)
W7 0.0318(7) 0.0251(5) 0.0217(5) -0.0119(4) 0.0020(5) -0.0061(5)
W8 0.0497(7) 0.0345(5) 0.0276(5) -0.0123(4) -0.0008(5) -0.0099(5)
W9 0.0357(6) 0.0432(5) 0.0279(5) -0.0192(4) -0.0009(4) -0.0094(5)
W6' 0.022(6) 0.052(6) 0.049(6) -0.023(5) 0.003(5) -0.001(5)
W7' 0.027(6) 0.031(5) 0.043(5) -0.021(4) -0.005(5) 0.013(4)
W7'' 0.032(7) 0.036(5) 0.047(6) -0.016(4) -0.003(5) 0.009(4)
Bi1 0.0352(6) 0.0397(5) 0.0283(4) -0.0173(4) 0.0028(4) -0.0121(4)
Zn1 0.0253(16) 0.0333(13) 0.0217(11) -0.0140(10) -0.0008(11) -0.0034(11)
Zn2 0.0321(17) 0.0381(14) 0.0225(12) -0.0164(10) 0.0022(11) -0.0093(12)
Na1 0.081(12) 0.086(10) 0.083(9) -0.035(8) 0.000(8) -0.016(8)
Na2 0.059(9) 0.075(8) 0.055(6) -0.028(6) 0.005(6) -0.024(6)
Na3 0.115(14) 0.078(9) 0.061(7) -0.034(7) -0.006(8) -0.028(9)
Na4 0.101(13) 0.099(10) 0.072(8) -0.046(8) 0.021(8) -0.042(9)
Na5 0.064(9) 0.063(7) 0.043(6) -0.023(5) -0.005(6) -0.010(6)
Na6 0.16(3) 0.149(19) 0.17(2) -0.094(17) -0.002(18) -0.038(17)

loop_
_atom_type_symbol
_atom_type_description
_atom_type_scat_dispersion_real
_atom_type_scat_dispersion_imag
_atom_type_scat_source
O O 0.0106 0.0060 'International Tables Vol C Tables 4.2.6.8 and 6.1.1.4'
H H 0.0000 0.0000 'International Tables Vol C Tables 4.2.6.8 and 6.1.1.4'
W W -0.8490 6.8722 'International Tables Vol C Tables 4.2.6.8 and 6.1.1.4'
Bi Bi -4.1077 10.2566 'International Tables Vol C Tables 4.2.6.8 and 6.1.1.4'
Zn Zn 0.2839 1.4301 'International Tables Vol C Tables 4.2.6.8 and 6.1.1.4'
Na Na 0.0362 0.0249 'International Tables Vol C Tables 4.2.6.8 and 6.1.1.4'

loop_
_geom_angle_atom_site_label_1
_geom_angle_atom_site_label_2
_geom_angle_atom_site_label_3
_geom_angle
_geom_angle_site_symmetry_1
_geom_angle_site_symmetry_3
_geom_angle_publ_flag
O22 W1 O12 101.1(7) . . ?
O22 W1 O1 99.7(8) . . ?
O12 W1 O1 95.2(7) . . ?
O22 W1 O13 98.0(8) . . ?
O12 W1 O13 92.5(7) . . ?
O1 W1 O13 159.0(6) . . ?
O22 W1 O20 92.4(7) . . ?
O12 W1 O20 166.5(6) . . ?
O1 W1 O20 83.1(6) . . ?
O13 W1 O20 84.8(7) . . ?
O22 W1 O7 165.6(6) . . ?
O12 W1 O7 91.5(6) . . ?
O1 W1 O7 86.0(6) . . ?
O13 W1 O7 74.3(6) . . ?
O20 W1 O7 75.1(6) . . ?
O34 W2 O31 99.7(7) . . ?
O34 W2 O6 99.0(7) . . ?
O31 W2 O6 92.7(7) . . ?
O34 W2 O24 97.7(7) . . ?
O31 W2 O24 86.5(7) . . ?
O6 W2 O24 163.3(7) . . ?
O34 W2 O29 102.2(8) . . ?
O31 W2 O29 158.1(7) . . ?
O6 W2 O29 83.9(7) . . ?
O24 W2 O29 90.6(7) . . ?
O34 W2 O28 173.2(6) . . ?
O31 W2 O28 75.8(6) . . ?
O6 W2 O28 76.4(6) . . ?
O24 W2 O28 87.2(6) . . ?
O29 W2 O28 82.4(6) . . ?
O34 W2 Na3 42.2(5) . 2_666 ?
O31 W2 Na3 110.3(5) . 2_666 ?
O6 W2 Na3 136.2(5) . 2_666 ?
O24 W2 Na3 58.8(6) . 2_666 ?
O29 W2 Na3 86.4(5) . 2_666 ?
O28 W2 Na3 144.0(4) . 2_666 ?
O15 W3 O9 103.0(8) . 2_575 ?
O15 W3 O32 95.0(7) . . ?
O9 W3 O32 97.1(7) 2_575 . ?
O15 W3 O26 98.0(7) . . ?
O9 W3 O26 90.9(7) 2_575 . ?
O32 W3 O26 162.8(7) . . ?
O15 W3 O31 91.0(7) . . ?
O9 W3 O31 164.7(7) 2_575 . ?
O32 W3 O31 87.7(6) . . ?
O26 W3 O31 80.9(6) . . ?
O15 W3 O28 161.9(7) . . ?
O9 W3 O28 93.6(7) 2_575 . ?
O32 W3 O28 75.6(6) . . ?
O26 W3 O28 88.7(6) . . ?
O31 W3 O28 73.4(6) . . ?
O16 W4 O8 102.3(7) . 2_575 ?
O16 W4 O26 102.7(8) . . ?
O8 W4 O26 92.8(6) 2_575 . ?
O16 W4 O13 92.7(7) . . ?
O8 W4 O13 89.2(6) 2_575 . ?
O26 W4 O13 163.7(7) . . ?
O16 W4 O10 91.7(7) . . ?
O8 W4 O10 165.5(7) 2_575 . ?
O26 W4 O10 87.7(6) . . ?
O13 W4 O10 86.4(6) . . ?
O16 W4 O7 160.5(6) . . ?
O8 W4 O7 91.7(6) 2_575 . ?
O26 W4 O7 90.1(7) . . ?
O13 W4 O7 73.7(6) . . ?
O10 W4 O7 73.8(6) . . ?
O23 W5 O25 103.5(8) . . ?
O23 W5 O14 99.4(8) . 2_575 ?
O25 W5 O14 101.0(8) . 2_575 ?
O23 W5 O2 93.2(8) . . ?
O25 W5 O2 91.5(6) . . ?
O14 W5 O2 159.6(7) 2_575 . ?
O23 W5 O5 166.7(7) . . ?
O25 W5 O5 89.6(8) . . ?
O14 W5 O5 80.0(8) 2_575 . ?
O2 W5 O5 84.1(8) . . ?
O23 W5 O30 95.8(7) . . ?
O25 W5 O30 155.7(8) . . ?
O14 W5 O30 89.9(6) 2_575 . ?
O2 W5 O30 72.8(5) . . ?
O5 W5 O30 70.9(7) . . ?
O23 W5 W7' 70.4(6) . . ?
O25 W5 W7' 114.1(6) . . ?
O14 W5 W7' 144.8(6) 2_575 . ?
O2 W5 W7' 29.4(5) . . ?
O5 W5 W7' 102.4(6) . . ?
O30 W5 W7' 59.0(5) . . ?
O23 W5 W6' 145.2(6) . . ?
O25 W5 W6' 111.0(7) . . ?
O14 W5 W6' 70.1(6) 2_575 . ?
O2 W5 W6' 90.4(6) . . ?
O5 W5 W6' 22.5(5) . . ?
O30 W5 W6' 52.5(5) . . ?
W7' W5 W6' 98.6(4) . . ?
O23 W5 Na7 148.0(6) . 2_766 ?
O25 W5 Na7 44.9(7) . 2_766 ?
O14 W5 Na7 93.7(7) 2_575 2_766 ?
O2 W5 Na7 83.7(6) . 2_766 ?
O5 W5 Na7 44.8(6) . 2_766 ?
O30 W5 Na7 113.4(6) . 2_766 ?
W7' W5 Na7 112.9(4) . 2_766 ?
W6' W5 Na7 66.8(4) . 2_766 ?
O23 W5 Na8 135.4(6) . . ?
O25 W5 Na8 87.9(6) . . ?
O14 W5 Na8 36.1(7) 2_575 . ?
O2 W5 Na8 130.0(7) . . ?
O5 W5 Na8 45.9(6) . . ?
O30 W5 Na8 88.4(5) . . ?
W7' W5 Na8 143.0(4) . . ?
W6' W5 Na8 44.6(4) . . ?
Na7 W5 Na8 61.6(5) 2_766 . ?
W6' W6 O21 120.3(8) . . ?
W6' W6 O5 23.0(7) . . ?
O21 W6 O5 104.0(8) . . ?
W6' W6 O17 74.0(6) . . ?
O21 W6 O17 103.5(8) . . ?
O5 W6 O17 93.1(8) . . ?
W6' W6 O3 104.5(6) . . ?
O21 W6 O3 96.1(7) . . ?
O5 W6 O3 91.6(7) . . ?
O17 W6 O3 158.1(7) . . ?
W6' W6 O29 137.5(7) . . ?
O21 W6 O29 99.0(8) . . ?
O5 W6 O29 157.0(8) . . ?
O17 W6 O29 82.4(7) . . ?
O3 W6 O29 85.0(7) . . ?
W6' W6 O30 58.0(6) . . ?
O21 W6 O30 168.1(7) . . ?
O5 W6 O30 70.5(6) . . ?
O17 W6 O30 87.5(6) . . ?
O3 W6 O30 73.9(6) . . ?
O29 W6 O30 86.7(7) . . ?
W6' W6 W7'' 117.8(6) . . ?
O21 W6 W7'' 107.0(6) . . ?
O5 W6 W7'' 113.5(6) . . ?
O17 W6 W7'' 132.4(5) . . ?
O3 W6 W7'' 28.7(5) . . ?
O29 W6 W7'' 57.5(5) . . ?
O30 W6 W7'' 67.3(4) . . ?
W6' W6 Na8 40.7(6) . . ?
O21 W6 Na8 92.9(7) . . ?
O5 W6 Na8 49.9(7) . . ?
O17 W6 Na8 48.0(6) . . ?
O3 W6 Na8 141.5(5) . . ?
O29 W6 Na8 130.3(6) . . ?
O30 W6 Na8 91.2(5) . . ?
W7'' W6 Na8 157.7(4) . . ?
W7' W7 O33 111.2(7) . . ?
W7' W7 W7'' 142.4(5) . . ?
O33 W7 W7'' 101.3(7) . . ?
W7' W7 O2 33.5(6) . . ?
O33 W7 O2 98.2(7) . . ?
W7'' W7 O2 125.6(7) . . ?
W7' W7 O4 134.8(6) . . ?
O33 W7 O4 100.3(8) . . ?
W7'' W7 O4 51.2(6) . . ?
O2 W7 O4 161.5(6) . . ?
W7' W7 O3 118.1(6) . . ?
O33 W7 O3 97.7(8) . . ?
W7'' W7 O3 36.3(5) . . ?
O2 W7 O3 91.1(7) . . ?
O4 W7 O3 87.5(7) . . ?
W7' W7 O1 58.1(5) . . ?
O33 W7 O1 100.5(8) . . ?
W7'' W7 O1 134.2(5) . . ?
O2 W7 O1 90.1(7) . . ?
O4 W7 O1 85.5(6) . . ?
O3 W7 O1 161.4(6) . . ?
W7' W7 O30 65.0(5) . . ?
O33 W7 O30 167.7(8) . . ?
W7'' W7 O30 79.2(5) . . ?
O2 W7 O30 72.2(6) . . ?
O4 W7 O30 89.6(6) . . ?
O3 W7 O30 75.3(6) . . ?
O1 W7 O30 87.5(6) . . ?
O18 W8 O10 100.2(8) . . ?
O18 W8 O24 100.0(8) . . ?
O10 W8 O24 87.8(8) . . ?
O18 W8 O20 98.3(8) . . ?
O10 W8 O20 91.9(7) . . ?
O24 W8 O20 161.5(6) . . ?
O18 W8 O4 100.4(8) . . ?
O10 W8 O4 159.4(7) . . ?
O24 W8 O4 89.5(7) . . ?
O20 W8 O4 84.3(7) . . ?
O18 W8 O7 174.0(8) . . ?
O10 W8 O7 76.4(6) . . ?
O24 W8 O7 84.9(6) . . ?
O20 W8 O7 77.1(6) . . ?
O4 W8 O7 83.0(6) . . ?
O19 W9 O11 101.3(7) . 2_575 ?
O19 W9 O17 102.6(8) . . ?
O11 W9 O17 94.2(7) 2_575 . ?
O19 W9 O32 99.9(7) . . ?
O11 W9 O32 90.3(7) 2_575 . ?
O17 W9 O32 155.7(6) . . ?
O19 W9 O6 93.1(7) . . ?
O11 W9 O6 165.5(7) 2_575 . ?
O17 W9 O6 84.7(6) . . ?
O32 W9 O6 85.1(6) . . ?
O19 W9 O28 166.9(6) . . ?
O11 W9 O28 90.2(6) 2_575 . ?
O17 W9 O28 82.7(6) . . ?
O32 W9 O28 73.5(6) . . ?
O6 W9 O28 75.4(6) . . ?
O19 W9 Na8 80.1(7) . . ?
O11 W9 Na8 66.3(6) 2_575 . ?
O17 W9 Na8 40.4(5) . . ?
O32 W9 Na8 155.8(5) . . ?
O6 W9 Na8 119.1(6) . . ?
O28 W9 Na8 110.6(5) . . ?
O5 W6' W6 118.2(15) . . ?
O5 W6' O30 116.5(17) . . ?
W6 W6' O30 85.4(7) . . ?
O5 W6' O17 148.2(18) . . ?
W6 W6' O17 66.5(6) . . ?
O30 W6' O17 94.8(8) . . ?
O5 W6' W5 67.2(13) . . ?
W6 W6' W5 141.7(8) . . ?
O30 W6' W5 61.7(5) . . ?
O17 W6' W5 130.8(7) . . ?
O5 W6' O14 90.2(15) . 2_575 ?
W6 W6' O14 151.6(8) . 2_575 ?
O30 W6' O14 81.8(7) . 2_575 ?
O17 W6' O14 89.4(7) . 2_575 ?
W5 W6' O14 47.5(5) . 2_575 ?
O5 W6' Na8 86.0(17) . . ?
W6 W6' Na8 119.3(8) . . ?
O30 W6' Na8 134.9(9) . . ?
O17 W6' Na8 66.9(7) . . ?
W5 W6' Na8 98.4(6) . . ?
O14 W6' Na8 58.2(7) 2_575 . ?
O5 W6' Na7 12.2(15) . 2_766 ?
W6 W6' Na7 118.1(7) . 2_766 ?
O30 W6' Na7 128.4(7) . 2_766 ?
O17 W6' Na7 136.0(8) . 2_766 ?
W5 W6' Na7 75.2(5) . 2_766 ?
O14 W6' Na7 89.5(7) 2_575 2_766 ?
Na8 W6' Na7 75.3(6) . 2_766 ?
O2 W7' W7 88.7(9) . . ?
O2 W7' O1 151.8(11) . . ?
W7 W7' O1 70.0(6) . . ?
O2 W7' O30 94.6(11) . . ?
W7 W7' O30 70.3(5) . . ?
O1 W7' O30 95.2(7) . . ?
O2 W7' W5 66.1(9) . . ?
W7 W7' W5 120.0(6) . . ?
O1 W7' W5 140.5(6) . . ?
O30 W7' W5 59.6(5) . . ?
O2 W7' O23 101.9(11) . . ?
W7 W7' O23 150.7(7) . . ?
O1 W7' O23 105.7(8) . . ?
O30 W7' O23 81.5(7) . . ?
W5 W7' O23 45.4(5) . . ?
O3 W7'' O4 140.6(12) . . ?
O3 W7'' W7 74.5(8) . . ?
O4 W7'' W7 66.2(6) . . ?
O3 W7'' O29 99.4(10) . . ?
O4 W7'' O29 103.8(9) . . ?
W7 W7'' O29 129.3(7) . . ?
O3 W7'' O36 120.3(12) . 2_666 ?
O4 W7'' O36 96.4(9) . 2_666 ?
W7 W7'' O36 151.4(8) . 2_666 ?
O29 W7'' O36 75.3(8) . 2_666 ?
O3 W7'' W6 51.5(7) . . ?
O4 W7'' W6 131.3(8) . . ?
W7 W7'' W6 97.9(4) . . ?
O29 W7'' W6 49.8(5) . . ?
O36 W7'' W6 110.4(7) 2_666 . ?
O27 Bi1 O14 87.9(6) 2_575 . ?
O27 Bi1 O11 89.9(5) 2_575 . ?
O14 Bi1 O11 90.3(6) . . ?
O27 Bi1 O8 77.3(5) 2_575 2_575 ?
O14 Bi1 O8 90.0(6) . 2_575 ?
O11 Bi1 O8 167.2(5) . 2_575 ?
O27 Bi1 O12 76.3(5) 2_575 . ?
O14 Bi1 O12 162.9(6) . . ?
O11 Bi1 O12 96.0(5) . . ?
O8 Bi1 O12 80.4(5) 2_575 . ?
O27 Bi1 Zn2 39.0(4) 2_575 2_575 ?
O14 Bi1 Zn2 82.2(5) . 2_575 ?
O11 Bi1 Zn2 128.3(4) . 2_575 ?
O8 Bi1 Zn2 39.2(3) 2_575 2_575 ?
O12 Bi1 Zn2 81.5(3) . 2_575 ?
O27 Bi1 Zn2 37.4(4) 2_575 . ?
O14 Bi1 Zn2 125.3(4) . . ?
O11 Bi1 Zn2 88.3(4) . . ?
O8 Bi1 Zn2 81.1(4) 2_575 . ?
O12 Bi1 Zn2 39.5(3) . . ?
Zn2 Bi1 Zn2 57.60(7) 2_575 . ?
O27 Bi1 Na8 114.0(5) 2_575 2_575 ?
O14 Bi1 Na8 38.1(6) . 2_575 ?
O11 Bi1 Na8 64.4(5) . 2_575 ?
O8 Bi1 Na8 121.5(5) 2_575 2_575 ?
O12 Bi1 Na8 156.8(4) . 2_575 ?
Zn2 Bi1 Na8 120.0(3) 2_575 2_575 ?
Zn2 Bi1 Na8 143.0(3) . 2_575 ?
O28 Zn1 O7 106.4(6) . . ?
O28 Zn1 O27 110.7(6) . . ?
O7 Zn1 O27 117.6(7) . . ?
O28 Zn1 O30 107.0(7) . . ?
O7 Zn1 O30 104.9(6) . . ?
O27 Zn1 O30 109.6(6) . . ?
O9 Zn2 O27 91.1(6) . 2_575 ?
O9 Zn2 O8 87.2(6) . . ?
O27 Zn2 O8 95.7(5) 2_575 . ?
O9 Zn2 O12 95.8(6) . . ?
O27 Zn2 O12 84.4(6) 2_575 . ?
O8 Zn2 O12 177.0(6) . . ?
O9 Zn2 O23 98.2(7) . . ?
O27 Zn2 O23 170.4(6) 2_575 . ?
O8 Zn2 O23 86.8(6) . . ?
O12 Zn2 O23 92.6(6) . . ?
O9 Zn2 O27 166.1(6) . . ?
O27 Zn2 O27 82.4(6) 2_575 . ?
O8 Zn2 O27 81.3(5) . . ?
O12 Zn2 O27 95.8(5) . . ?
O23 Zn2 O27 88.9(6) . . ?
O9 Zn2 Bi1 132.3(4) . 2_575 ?
O27 Zn2 Bi1 94.8(4) 2_575 2_575 ?
O8 Zn2 Bi1 45.1(4) . 2_575 ?
O12 Zn2 Bi1 131.9(4) . 2_575 ?
O23 Zn2 Bi1 80.4(4) . 2_575 ?
O27 Zn2 Bi1 37.2(4) . 2_575 ?
O9 Zn2 Bi1 88.2(5) . . ?
O27 Zn2 Bi1 36.7(4) 2_575 . ?
O8 Zn2 Bi1 132.0(4) . . ?
O12 Zn2 Bi1 48.4(5) . . ?
O23 Zn2 Bi1 141.0(4) . . ?
O27 Zn2 Bi1 93.7(4) . . ?
Bi1 Zn2 Bi1 122.40(7) 2_575 . ?
O52 Na1 O46 96.5(9) . . ?
O52 Na1 O47 172.3(10) . . ?
O46 Na1 O47 90.2(9) . . ?
O52 Na1 O43 91.9(10) . . ?
O46 Na1 O43 91.2(10) . . ?
O47 Na1 O43 84.1(10) . . ?
O52 Na1 O48 87.6(8) . . ?
O46 Na1 O48 81.4(8) . . ?
O47 Na1 O48 97.2(10) . . ?
O43 Na1 O48 172.5(11) . . ?
O52 Na1 O49 85.3(8) . . ?
O46 Na1 O49 166.3(9) . . ?
O47 Na1 O49 89.1(9) . . ?
O43 Na1 O49 102.3(10) . . ?
O48 Na1 O49 85.2(8) . . ?
O52 Na1 Na6 139.2(7) . . ?
O46 Na1 Na6 111.1(8) . . ?
O47 Na1 Na6 39.6(7) . . ?
O43 Na1 Na6 115.9(10) . . ?
O48 Na1 Na6 68.5(7) . . ?
O49 Na1 Na6 61.1(6) . . ?
O39 Na2 O50 86.5(9) . . ?
O39 Na2 O54 171.3(9) . . ?
O50 Na2 O54 90.2(9) . . ?
O39 Na2 O37 92.4(8) . . ?
O50 Na2 O37 86.6(9) . . ?
O54 Na2 O37 95.4(8) . . ?
O39 Na2 O46 91.1(9) . . ?
O50 Na2 O46 170.2(9) . . ?
O54 Na2 O46 93.5(8) . . ?
O37 Na2 O46 84.0(8) . . ?
O39 Na2 O53 86.0(8) . . ?
O50 Na2 O53 99.6(9) . . ?
O54 Na2 O53 86.7(8) . . ?
O37 Na2 O53 173.5(10) . . ?
O46 Na2 O53 89.7(9) . . ?
O39 Na2 Na7 76.2(7) . . ?
O50 Na2 Na7 46.1(7) . . ?
O54 Na2 Na7 107.1(7) . . ?
O37 Na2 Na7 43.7(7) . . ?
O46 Na2 Na7 124.1(7) . . ?
O53 Na2 Na7 141.3(8) . . ?
O39 Na2 Na5 130.3(7) . . ?
O50 Na2 Na5 98.1(7) . . ?
O54 Na2 Na5 42.3(5) . . ?
O37 Na2 Na5 137.1(7) . . ?
O46 Na2 Na5 90.8(6) . . ?
O53 Na2 Na5 44.4(6) . . ?
Na7 Na2 Na5 138.3(6) . . ?
O36 Na3 O51 153.3(10) . . ?
O36 Na3 O21 109.4(11) . . ?
O51 Na3 O21 94.0(9) . . ?
O36 Na3 O35 76.6(10) . . ?
O51 Na3 O35 122.1(10) . . ?
O21 Na3 O35 78.6(10) . . ?
O36 Na3 O34 82.9(8) . 2_666 ?
O51 Na3 O34 85.2(8) . 2_666 ?
O21 Na3 O34 87.9(7) . 2_666 ?
O35 Na3 O34 149.9(11) . 2_666 ?
O36 Na3 O18 87.0(8) . 2_666 ?
O51 Na3 O18 76.0(8) . 2_666 ?
O21 Na3 O18 154.7(8) . 2_666 ?
O35 Na3 O18 87.0(9) . 2_666 ?
O34 Na3 O18 113.9(7) 2_666 2_666 ?
O36 Na3 W2 72.6(6) . 2_666 ?
O51 Na3 W2 86.0(6) . 2_666 ?
O21 Na3 W2 115.5(6) . 2_666 ?
O35 Na3 W2 148.9(9) . 2_666 ?
O34 Na3 W2 27.7(4) 2_666 2_666 ?
O18 Na3 W2 87.4(5) 2_666 2_666 ?
O36 Na3 Na6 74.4(7) . . ?
O51 Na3 Na6 104.9(8) . . ?
O21 Na3 Na6 121.3(7) . . ?
O35 Na3 Na6 44.1(9) . . ?
O34 Na3 Na6 147.5(7) 2_666 . ?
O18 Na3 Na6 43.2(6) 2_666 . ?
W2 Na3 Na6 120.9(5) 2_666 . ?
O44 Na4 O45 92.8(9) . . ?
O44 Na4 O42 84.7(10) . . ?
O45 Na4 O42 168.0(11) . . ?
O44 Na4 O40 96.9(12) . . ?
O45 Na4 O40 88.9(11) . . ?
O42 Na4 O40 103.1(12) . . ?
O44 Na4 O41 177.7(10) . . ?
O45 Na4 O41 89.5(8) . . ?
O42 Na4 O41 93.1(9) . . ?
O40 Na4 O41 83.1(11) . . ?
O44 Na4 O49 82.3(9) . 2_776 ?
O45 Na4 O49 94.5(8) . 2_776 ?
O42 Na4 O49 73.5(9) . 2_776 ?
O40 Na4 O49 176.5(11) . 2_776 ?
O41 Na4 O49 97.6(9) . 2_776 ?
O44 Na4 Na6 45.3(8) . 2_776 ?
O45 Na4 Na6 136.6(8) . 2_776 ?
O42 Na4 Na6 39.5(8) . 2_776 ?
O40 Na4 Na6 104.3(10) . 2_776 ?
O41 Na4 Na6 132.5(8) . 2_776 ?
O49 Na4 Na6 72.7(7) 2_776 2_776 ?
O44 Na4 Na5 136.4(8) . . ?
O45 Na4 Na5 43.6(6) . . ?
O42 Na4 Na5 137.8(9) . . ?
O40 Na4 Na5 84.2(9) . . ?
O41 Na4 Na5 45.9(6) . . ?
O49 Na4 Na5 98.7(6) 2_776 . ?
Na6 Na4 Na5 171.3(7) 2_776 . ?
O38 Na5 O54 87.0(13) . . ?
O38 Na5 O45 90.8(14) . . ?
O54 Na5 O45 97.8(8) . . ?
O38 Na5 O52 175.5(14) . . ?
O54 Na5 O52 96.6(8) . . ?
O45 Na5 O52 91.4(8) . . ?
O38 Na5 O53 89.7(14) . . ?
O54 Na5 O53 87.7(8) . . ?
O45 Na5 O53 174.5(9) . . ?
O52 Na5 O53 87.7(8) . . ?
O38 Na5 O41 88.1(14) . . ?
O54 Na5 O41 172.6(8) . . ?
O45 Na5 O41 87.8(8) . . ?
O52 Na5 O41 88.1(8) . . ?
O53 Na5 O41 86.7(8) . . ?
O38 Na5 Na4 89.0(12) . . ?
O54 Na5 Na4 140.1(7) . . ?
O45 Na5 Na4 42.6(6) . . ?
O52 Na5 Na4 89.9(6) . . ?
O53 Na5 Na4 132.0(7) . . ?
O41 Na5 Na4 45.2(6) . . ?
O38 Na5 Na2 89.2(12) . . ?
O54 Na5 Na2 42.8(5) . . ?
O45 Na5 Na2 140.5(7) . . ?
O52 Na5 Na2 91.6(6) . . ?
O53 Na5 Na2 45.0(6) . . ?
O41 Na5 Na2 131.7(6) . . ?
Na4 Na5 Na2 176.5(4) . . ?
O42 Na6 O56 158.6(17) 2_776 . ?
O42 Na6 O44 89.2(12) 2_776 2_776 ?
O56 Na6 O44 88.0(12) . 2_776 ?
O42 Na6 O18 88.5(12) 2_776 2_666 ?
O56 Na6 O18 98.8(12) . 2_666 ?
O44 Na6 O18 166.8(14) 2_776 2_666 ?
O42 Na6 O35 77.5(13) 2_776 . ?
O56 Na6 O35 81.6(12) . . ?
O44 Na6 O35 94.7(13) 2_776 . ?
O18 Na6 O35 97.5(11) 2_666 . ?
O42 Na6 O47 112.6(14) 2_776 . ?
O56 Na6 O47 88.8(12) . . ?
O44 Na6 O47 94.8(11) 2_776 . ?
O18 Na6 O47 74.2(10) 2_666 . ?
O35 Na6 O47 166.2(13) . . ?
O42 Na6 Na4 44.6(9) 2_776 2_776 ?
O56 Na6 Na4 129.3(12) . 2_776 ?
O44 Na6 Na4 44.5(7) 2_776 2_776 ?
O18 Na6 Na4 131.5(10) 2_666 2_776 ?
O35 Na6 Na4 85.2(10) . 2_776 ?
O47 Na6 Na4 108.5(9) . 2_776 ?
O42 Na6 Na3 84.0(10) 2_776 . ?
O56 Na6 Na3 84.3(10) . . ?
O44 Na6 Na3 139.2(12) 2_776 . ?
O18 Na6 Na3 53.4(7) 2_666 . ?
O35 Na6 Na3 44.5(8) . . ?
O47 Na6 Na3 124.9(10) . . ?
Na4 Na6 Na3 117.8(7) 2_776 . ?
O42 Na6 Na1 76.4(10) 2_776 . ?
O56 Na6 Na1 125.0(11) . . ?
O44 Na6 Na1 93.2(9) 2_776 . ?
O18 Na6 Na1 73.6(8) 2_666 . ?
O35 Na6 Na1 152.5(11) . . ?
O47 Na6 Na1 36.3(7) . . ?
Na4 Na6 Na1 82.1(6) 2_776 . ?
Na3 Na6 Na1 123.7(7) . . ?
O37 Na7 O5 85.7(9) . 2_766 ?
O37 Na7 O55 102.5(14) . . ?
O5 Na7 O55 169.4(14) 2_766 . ?
O37 Na7 O50 83.5(10) . . ?
O5 Na7 O50 82.8(10) 2_766 . ?
O55 Na7 O50 91.3(13) . . ?
O37 Na7 O25 148.8(11) . 2_766 ?
O5 Na7 O25 63.8(7) 2_766 2_766 ?
O55 Na7 O25 107.1(13) . 2_766 ?
O50 Na7 O25 86.2(10) . 2_766 ?
O37 Na7 W6' 83.7(8) . 2_766 ?
O5 Na7 W6' 4.1(5) 2_766 2_766 ?
O55 Na7 W6' 173.0(14) . 2_766 ?
O50 Na7 W6' 86.2(9) . 2_766 ?
O25 Na7 W6' 66.2(6) 2_766 2_766 ?
O37 Na7 Na8 107.9(9) . 1_646 ?
O5 Na7 Na8 91.6(8) 2_766 1_646 ?
O55 Na7 Na8 92.3(11) . 1_646 ?
O50 Na7 Na8 167.0(12) . 1_646 ?
O25 Na7 Na8 80.8(7) 2_766 1_646 ?
W6' Na7 Na8 88.8(6) 2_766 1_646 ?
O37 Na7 W5 120.3(9) . 2_766 ?
O5 Na7 W5 35.2(5) 2_766 2_766 ?
O55 Na7 W5 135.2(13) . 2_766 ?
O50 Na7 W5 81.8(9) . 2_766 ?
O25 Na7 W5 28.7(4) 2_766 2_766 ?
W6' Na7 W5 37.9(3) 2_766 2_766 ?
Na8 Na7 W5 86.9(6) 1_646 2_766 ?
O37 Na7 Na2 44.1(6) . . ?
O5 Na7 Na2 94.7(7) 2_766 . ?
O55 Na7 Na2 86.7(11) . . ?
O50 Na7 Na2 42.4(7) . . ?
O25 Na7 Na2 127.8(8) 2_766 . ?
W6' Na7 Na2 95.8(5) 2_766 . ?
Na8 Na7 Na2 150.4(8) 1_646 . ?
W5 Na7 Na2 114.3(6) 2_766 . ?
O37 Na7 Na8 86.5(8) . 2_766 ?
O5 Na7 Na8 46.8(6) 2_766 2_766 ?
O55 Na7 Na8 139.4(11) . 2_766 ?
O50 Na7 Na8 129.2(10) . 2_766 ?
O25 Na7 Na8 77.4(7) 2_766 2_766 ?
W6' Na7 Na8 43.2(4) 2_766 2_766 ?
Na8 Na7 Na8 47.8(6) 1_646 2_766 ?
W5 Na7 Na8 61.3(5) 2_766 2_766 ?
Na2 Na7 Na8 123.2(7) . 2_766 ?
O14 Na8 O57 160.1(11) 2_575 . ?
O14 Na8 W6' 56.1(6) 2_575 . ?
O57 Na8 W6' 106.1(10) . . ?
O14 Na8 O17 76.5(8) 2_575 . ?
O57 Na8 O17 84.4(9) . . ?
W6' Na8 O17 46.6(5) . . ?
O14 Na8 O5 58.9(7) 2_575 . ?
O57 Na8 O5 107.6(10) . . ?
W6' Na8 O5 18.5(4) . . ?
O17 Na8 O5 64.4(6) . . ?
O14 Na8 Na8 95.4(11) 2_575 2_675 ?
O57 Na8 Na8 101.9(13) . 2_675 ?
W6' Na8 Na8 118.7(11) . 2_675 ?
O17 Na8 Na8 165.3(12) . 2_675 ?
O5 Na8 Na8 100.9(10) . 2_675 ?
O14 Na8 Na7 104.3(9) 2_575 1_464 ?
O57 Na8 Na7 90.6(9) . 1_464 ?
W6' Na8 Na7 157.2(10) . 1_464 ?
O17 Na8 Na7 122.6(9) . 1_464 ?
O5 Na8 Na7 161.4(9) . 1_464 ?
Na8 Na8 Na7 71.0(8) 2_675 1_464 ?
O14 Na8 W6 73.4(6) 2_575 . ?
O57 Na8 W6 87.6(8) . . ?
W6' Na8 W6 20.0(3) . . ?
O17 Na8 W6 34.0(4) . . ?
O5 Na8 W6 33.3(4) . . ?
Na8 Na8 W6 132.1(10) 2_675 . ?
Na7 Na8 W6 156.6(8) 1_464 . ?
O14 Na8 W5 26.8(5) 2_575 . ?
O57 Na8 W5 141.0(9) . . ?
W6' Na8 W5 37.0(4) . . ?
O17 Na8 W5 74.8(6) . . ?
O5 Na8 W5 33.5(4) . . ?
Na8 Na8 W5 92.4(8) 2_675 . ?
Na7 Na8 W5 128.4(7) 1_464 . ?
W6 Na8 W5 57.0(3) . . ?
O14 Na8 Na7 81.1(7) 2_575 2_766 ?
O57 Na8 Na7 98.7(10) . 2_766 ?
W6' Na8 Na7 61.5(6) . 2_766 ?
O17 Na8 Na7 105.0(7) . 2_766 ?
O5 Na8 Na7 43.1(6) . 2_766 ?
Na8 Na8 Na7 61.2(8) 2_675 2_766 ?
Na7 Na8 Na7 132.2(6) 1_464 2_766 ?
W6 Na8 Na7 71.1(5) . 2_766 ?
W5 Na8 Na7 57.2(4) . 2_766 ?
O14 Na8 Bi1 34.3(5) 2_575 2_575 ?
O57 Na8 Bi1 144.8(10) . 2_575 ?
W6' Na8 Bi1 81.4(6) . 2_575 ?
O17 Na8 Bi1 76.3(7) . 2_575 ?
O5 Na8 Bi1 90.3(7) . 2_575 ?
Na8 Na8 Bi1 104.0(10) 2_675 2_575 ?
Na7 Na8 Bi1 76.0(6) 1_464 2_575 ?
W6 Na8 Bi1 92.2(5) . 2_575 ?
W5 Na8 Bi1 60.8(3) . 2_575 ?
Na7 Na8 Bi1 114.4(6) 2_766 2_575 ?
O14 Na8 W9 80.6(7) 2_575 . ?
O57 Na8 W9 85.4(8) . . ?
W6' Na8 W9 72.4(5) . . ?
O17 Na8 W9 28.4(4) . . ?
O5 Na8 W9 90.9(6) . . ?
Na8 Na8 W9 163.4(11) 2_675 . ?
Na7 Na8 W9 94.2(6) 1_464 . ?
W6 Na8 W9 62.4(3) . . ?
W5 Na8 W9 91.0(5) . . ?
Na7 Na8 W9 133.1(6) 2_766 . ?
Bi1 Na8 W9 63.8(4) 2_575 . ?
W7' O1 W1 144.2(8) . . ?
W7' O1 W7 52.0(4) . . ?
W1 O1 W7 145.4(7) . . ?
W7' O2 W7 57.8(7) . . ?
W7' O2 W5 84.5(11) . . ?
W7 O2 W5 114.8(7) . . ?
W7'' O3 W7 69.2(8) . . ?
W7'' O3 W6 99.8(10) . . ?
W7 O3 W6 115.6(7) . . ?
W7'' O4 W7 62.7(5) . . ?
W7'' O4 W8 144.0(10) . . ?
W7 O4 W8 146.8(10) . . ?
W6' O5 W6 38.7(10) . . ?
W6' O5 W5 90.3(16) . . ?
W6 O5 W5 117.9(9) . . ?
W6' O5 Na7 164(2) . 2_766 ?
W6 O5 Na7 139.2(10) . 2_766 ?
W5 O5 Na7 100.0(8) . 2_766 ?
W6' O5 Na8 75.5(17) . . ?
W6 O5 Na8 96.8(8) . . ?
W5 O5 Na8 100.6(9) . . ?
Na7 O5 Na8 90.1(8) 2_766 . ?
W2 O6 W9 112.6(8) . . ?
Zn1 O7 W4 116.1(7) . . ?
Zn1 O7 W1 118.1(7) . . ?
W4 O7 W1 99.0(6) . . ?
Zn1 O7 W8 125.0(8) . . ?
W4 O7 W8 96.9(5) . . ?
W1 O7 W8 96.6(5) . . ?
W4 O8 Zn2 143.5(8) 2_575 . ?
W4 O8 Bi1 115.5(6) 2_575 2_575 ?
Zn2 O8 Bi1 95.7(5) . 2_575 ?
W3 O9 Zn2 146.6(9) 2_575 . ?
W8 O10 W4 112.9(7) . . ?
W9 O11 Bi1 146.6(8) 2_575 . ?
W1 O12 Zn2 149.0(9) . . ?
W1 O12 Bi1 111.5(7) . . ?
Zn2 O12 Bi1 92.1(5) . . ?
W1 O13 W4 112.3(8) . . ?
W5 O14 Bi1 133.8(10) 2_575 . ?
W5 O14 W6' 62.4(6) 2_575 2_575 ?
Bi1 O14 W6' 134.6(8) . 2_575 ?
W5 O14 Na8 117.1(10) 2_575 2_575 ?
Bi1 O14 Na8 107.6(8) . 2_575 ?
W6' O14 Na8 65.7(7) 2_575 2_575 ?
W9 O17 W6 150.4(8) . . ?
W9 O17 W6' 153.0(10) . . ?
W6 O17 W6' 39.6(4) . . ?
W9 O17 Na8 111.2(8) . . ?
W6 O17 Na8 98.0(8) . . ?
W6' O17 Na8 66.5(7) . . ?
W8 O18 Na6 135.1(11) . 2_666 ?
W8 O18 Na3 104.6(8) . 2_666 ?
Na6 O18 Na3 83.4(9) 2_666 2_666 ?
W8 O20 W1 111.0(7) . . ?
W6 O21 Na3 143.7(11) . . ?
W5 O23 Zn2 139.1(9) . . ?
W5 O23 W7' 64.3(6) . . ?
Zn2 O23 W7' 125.4(8) . . ?
W8 O24 W2 156.1(10) . . ?
W5 O25 Na7 106.4(9) . 2_766 ?
W4 O26 W3 146.0(8) . . ?
Zn1 O27 Bi1 120.7(8) . 2_575 ?
Zn1 O27 Zn2 113.4(7) . 2_575 ?
Bi1 O27 Zn2 105.9(6) 2_575 2_575 ?
Zn1 O27 Zn2 112.5(6) . . ?
Bi1 O27 Zn2 103.8(6) 2_575 . ?
Zn2 O27 Zn2 97.6(6) 2_575 . ?
Zn1 O28 W3 116.1(8) . . ?
Zn1 O28 W9 121.5(7) . . ?
W3 O28 W9 97.1(6) . . ?
Zn1 O28 W2 122.9(7) . . ?
W3 O28 W2 98.4(6) . . ?
W9 O28 W2 95.4(6) . . ?
W6 O29 W2 147.9(9) . . ?
W6 O29 W7'' 72.7(6) . . ?
W2 O29 W7'' 130.8(9) . . ?
W6' O30 Zn1 124.7(8) . . ?
W6' O30 W7' 110.5(9) . . ?
Zn1 O30 W7' 117.9(9) . . ?
W6' O30 W5 65.8(6) . . ?
Zn1 O30 W5 116.6(7) . . ?
W7' O30 W5 61.4(5) . . ?
W6' O30 W7 111.5(8) . . ?
Zn1 O30 W7 121.3(7) . . ?
W7' O30 W7 44.6(4) . . ?
W5 O30 W7 99.7(6) . . ?
W6' O30 W6 36.6(4) . . ?
Zn1 O30 W6 119.2(7) . . ?
W7' O30 W6 122.0(8) . . ?
W5 O30 W6 100.5(7) . . ?
W7 O30 W6 95.2(6) . . ?
W2 O31 W3 112.3(7) . . ?
W3 O32 W9 112.9(7) . . ?
W2 O34 Na3 110.2(8) . 2_666 ?
Na6 O35 Na3 91.4(13) . . ?
Na3 O36 W7'' 125.9(12) . 2_666 ?
Na7 O37 Na2 92.2(9) . . ?
Na4 O41 Na5 88.9(8) . . ?
Na6 O42 Na4 95.9(12) 2_776 . ?
Na4 O44 Na6 90.2(11) . 2_776 ?
Na4 O45 Na5 93.8(9) . . ?
Na1 O46 Na2 122.4(9) . . ?
Na1 O47 Na6 104.2(10) . . ?
Na1 O49 Na4 142.4(9) . 2_776 ?
Na2 O50 Na7 91.6(11) . . ?
Na1 O52 Na5 123.9(8) . . ?
Na5 O53 Na2 90.6(8) . . ?
Na5 O54 Na2 94.9(8) . . ?

loop_
_geom_bond_atom_site_label_1
_geom_bond_atom_site_label_2
_geom_bond_distance
_geom_bond_site_symmetry_2
_geom_bond_publ_flag
W1 O22 1.728(17) . ?
W1 O12 1.811(14) . ?
W1 O1 1.908(11) . ?
W1 O13 1.960(17) . ?
W1 O20 2.073(16) . ?
W1 O7 2.176(14) . ?
W2 O34 1.773(16) . ?
W2 O31 1.891(17) . ?
W2 O6 1.917(15) . ?
W2 O24 1.944(17) . ?
W2 O29 1.950(17) . ?
W2 O28 2.224(14) . ?
W2 Na3 3.585(13) 2_666 ?
W3 O15 1.769(16) . ?
W3 O9 1.786(16) 2_575 ?
W3 O32 1.922(15) . ?
W3 O26 1.996(16) . ?
W3 O31 2.099(16) . ?
W3 O28 2.155(16) . ?
W4 O16 1.759(19) . ?
W4 O8 1.834(13) 2_575 ?
W4 O26 1.879(16) . ?
W4 O13 2.009(15) . ?
W4 O10 2.072(16) . ?
W4 O7 2.159(16) . ?
W5 O23 1.702(19) . ?
W5 O25 1.725(17) . ?
W5 O14 1.823(16) 2_575 ?
W5 O2 1.978(13) . ?
W5 O5 2.021(15) . ?
W5 O30 2.115(14) . ?
W5 W7' 2.154(11) . ?
W5 W6' 2.192(12) . ?
W5 Na7 3.45(2) 2_766 ?
W5 Na8 3.60(2) . ?
W6 W6' 1.340(11) . ?
W6 O21 1.72(2) . ?
W6 O5 1.887(15) . ?
W6 O17 1.929(15) . ?
W6 O3 1.932(11) . ?
W6 O29 1.947(16) . ?
W6 O30 2.241(17) . ?
W6 W7'' 2.433(11) . ?
W6 Na8 3.416(18) . ?
W7 W7' 1.629(10) . ?
W7 O33 1.744(19) . ?
W7 W7'' 1.872(11) . ?
W7 O2 1.924(9) . ?
W7 O4 1.927(11) . ?
W7 O3 1.929(13) . ?
W7 O1 1.943(11) . ?
W7 O30 2.185(14) . ?
W8 O18 1.729(18) . ?
W8 O10 1.861(18) . ?
W8 O24 1.905(16) . ?
W8 O20 1.914(16) . ?
W8 O4 1.940(12) . ?
W8 O7 2.226(14) . ?
W9 O19 1.754(18) . ?
W9 O11 1.790(16) 2_575 ?
W9 O17 1.883(16) . ?
W9 O32 1.987(16) . ?
W9 O6 2.009(14) . ?
W9 O28 2.192(15) . ?
W9 Na8 3.69(2) . ?
W6' O5 0.838(18) . ?
W6' O30 1.91(2) . ?
W6' O17 2.022(19) . ?
W6' O14 2.33(2) 2_575 ?
W6' Na8 2.55(2) . ?
W6' Na7 3.28(2) 2_766 ?
W7' O2 1.061(19) . ?
W7' O1 1.756(16) . ?
W7' O30 2.103(17) . ?
W7' O23 2.253(19) . ?
W7'' O3 1.186(18) . ?
W7'' O4 1.641(19) . ?
W7'' O29 2.150(19) . ?
W7'' O36 2.39(3) 2_666 ?
Bi1 O27 2.076(14) 2_575 ?
Bi1 O14 2.178(19) . ?
Bi1 O11 2.276(15) . ?
Bi1 O8 2.377(14) 2_575 ?
Bi1 O12 2.499(17) . ?
Bi1 Zn2 3.337(3) 2_575 ?
Bi1 Zn2 3.339(3) . ?
Bi1 Na8 3.68(2) 2_575 ?
Zn1 O28 1.921(15) . ?
Zn1 O7 1.939(14) . ?
Zn1 O27 1.943(14) . ?
Zn1 O30 1.956(17) . ?
Zn2 O9 2.079(16) . ?
Zn2 O27 2.108(16) 2_575 ?
Zn2 O8 2.119(13) . ?
Zn2 O12 2.125(14) . ?
Zn2 O23 2.138(19) . ?
Zn2 O27 2.165(14) . ?
Zn2 Bi1 3.337(3) 2_575 ?
Na1 O52 2.43(3) . ?
Na1 O46 2.43(3) . ?
Na1 O47 2.45(3) . ?
Na1 O43 2.50(3) . ?
Na1 O48 2.54(3) . ?
Na1 O49 2.55(2) . ?
Na1 Na6 4.02(3) . ?
Na2 O39 2.37(2) . ?
Na2 O50 2.37(3) . ?
Na2 O54 2.40(2) . ?
Na2 O37 2.44(2) . ?
Na2 O46 2.46(3) . ?
Na2 O53 2.49(3) . ?
Na2 Na7 3.51(2) . ?
Na2 Na5 3.517(16) . ?
Na3 O36 2.34(3) . ?
Na3 O51 2.36(3) . ?
Na3 O21 2.40(2) . ?
Na3 O35 2.56(3) . ?
Na3 O34 2.56(2) 2_666 ?
Na3 O18 2.95(2) 2_666 ?
Na3 W2 3.585(13) 2_666 ?
Na3 Na6 3.66(2) . ?
Na4 O44 2.35(3) . ?
Na4 O45 2.35(2) . ?
Na4 O42 2.36(3) . ?
Na4 O40 2.42(4) . ?
Na4 O41 2.46(3) . ?
Na4 O49 2.59(3) 2_776 ?
Na4 Na6 3.34(3) 2_776 ?
Na4 Na5 3.469(17) . ?
Na5 O38 2.35(6) . ?
Na5 O54 2.38(2) . ?
Na5 O45 2.40(2) . ?
Na5 O52 2.44(2) . ?
Na5 O53 2.46(3) . ?
Na5 O41 2.49(2) . ?
Na6 O42 2.14(3) 2_776 ?
Na6 O56 2.370(19) . ?
Na6 O44 2.37(3) 2_776 ?
Na6 O18 2.52(3) 2_666 ?
Na6 O35 2.55(4) . ?
Na6 O47 2.64(4) . ?
Na6 Na4 3.34(3) 2_776 ?
Na7 O37 2.43(3) . ?
Na7 O5 2.47(3) 2_766 ?
Na7 O55 2.50(5) . ?
Na7 O50 2.53(3) . ?
Na7 O25 2.54(3) 2_766 ?
Na7 W6' 3.28(2) 2_766 ?
Na7 Na8 3.34(3) 1_646 ?
Na7 W5 3.45(2) 2_766 ?
Na7 Na8 3.61(3) 2_766 ?
Na8 O14 2.38(3) 2_575 ?
Na8 O57 2.54(4) . ?
Na8 O17 2.56(2) . ?
Na8 O5 2.63(3) . ?
Na8 Na8 2.83(4) 2_675 ?
Na8 Na7 3.34(3) 1_464 ?
Na8 Na7 3.61(3) 2_766 ?
Na8 Bi1 3.68(2) 2_575 ?
O5 Na7 2.47(3) 2_766 ?
O8 W4 1.834(13) 2_575 ?
O8 Bi1 2.377(14) 2_575 ?
O9 W3 1.786(16) 2_575 ?
O11 W9 1.790(16) 2_575 ?
O14 W5 1.823(16) 2_575 ?
O14 W6' 2.33(2) 2_575 ?
O14 Na8 2.38(3) 2_575 ?
O18 Na6 2.52(3) 2_666 ?
O18 Na3 2.95(2) 2_666 ?
O25 Na7 2.54(3) 2_766 ?
O27 Bi1 2.076(14) 2_575 ?
O27 Zn2 2.108(16) 2_575 ?
O34 Na3 2.56(2) 2_666 ?
O36 W7'' 2.39(3) 2_666 ?
O42 Na6 2.14(3) 2_776 ?
O44 Na6 2.37(3) 2_776 ?
O49 Na4 2.59(3) 2_776 ?
